data_7718997
loop_
_publ_author_name
'P&#xe9;rez, Rafael'
'Dahmani, Houari'
'B&#xe9;langer-Chabot, Guillaume'

_publ_section_title
;
 Nitrated triarylphosphine oxides: accessible triarylphosphoryl molecules
 with up to six nitro groups.
;
_journal_issue 35
_journal_name_full 'Dalton transactions (Cambridge, England : 2003)'
_journal_page_first 13030
_journal_page_last 13034
_journal_paper_doi 10.1039/d5dt01277e
_journal_volume 54
_journal_year 2025
_chemical_formula_moiety 'C18 H9 Cl3 N3 O7 P'
_chemical_formula_sum 'C18 H9 Cl3 N3 O7 P'
_chemical_formula_weight 516.60
_space_group_crystal_system trigonal
_space_group_IT_number 147
_space_group_name_Hall '-P 3'
_space_group_name_H-M_alt 'P -3'
_atom_sites_solution_hydrogens geom
_atom_sites_solution_primary dual
_audit_creation_date 2025-05-19
_audit_creation_method
;
Olex2 1.5
(compiled 2025.04.05 svn.rf049d14d for OlexSys, GUI svn.r7224)
;
_audit_update_record
;
2025-05-19 deposited with the CCDC.	2025-07-03 downloaded from the CCDC.
;
_cell_angle_alpha 90
_cell_angle_beta 90
_cell_angle_gamma 120
_cell_formula_units_Z 2
_cell_length_a 15.965(3)
_cell_length_b 15.965(3)
_cell_length_c 4.9340(11)
_cell_measurement_reflns_used 1002
_cell_measurement_temperature 297.15
_cell_measurement_theta_max 20.6850
_cell_measurement_theta_min 2.5450
_cell_volume 1089.1(4)
_computing_cell_refinement 'CrysAlisPro 1.171.43.125a (Rigaku OD, 2024)'
_computing_data_collection 'CrysAlisPro system (CCD 43.141a 64-bit (release 04-10-2024))'
_computing_data_reduction 'CrysAlisPro 1.171.43.125a (Rigaku OD, 2024)'
_computing_molecular_graphics 'Olex2 1.5 (Dolomanov et al., 2009)'
_computing_publication_material 'Olex2 1.5 (Dolomanov et al., 2009)'
_computing_structure_refinement 'XL  (Sheldrick, 2008)'
_computing_structure_solution 'SHELXT 2014/5 (Sheldrick, 2014)'
_diffrn_ambient_temperature 297.15
_diffrn_detector 'Hybrid Pixel Array Detector'
_diffrn_detector_area_resol_mean 10.0000
_diffrn_measured_fraction_theta_full 0.999
_diffrn_measured_fraction_theta_max 0.999
_diffrn_measurement_details
;
List of Runs (angles in degrees, time in seconds):

  # Type    Start    End  Width  t~exp~   \w     \q     \k     \f   Frames
#--------------------------------------------------------------------------
  1  \w    -62.00 -10.00   0.50  100.00    --   20.00  54.00-150.00  104
  2  \w     17.00  42.00   0.50  100.00    --   20.00  54.00-150.00   50
  3  \w     44.00  70.00   0.50  100.00    --   20.00  54.00-150.00   52
  4  \w      4.00  98.00   0.50  100.00    --   20.00  54.00-120.00  188
  5  \w    -71.00 108.00   0.50  100.00    --   20.00  54.00 -90.00  358
;
_diffrn_measurement_device 'two-circle diffractometer'
_diffrn_measurement_device_type 'XtaLAB Mini II'
_diffrn_measurement_method '\w scans'
_diffrn_orient_matrix_type 'CrysAlisPro convention (1999,Acta A55,543-557)'
_diffrn_orient_matrix_UB_11 0.0250782000
_diffrn_orient_matrix_UB_12 0.0507989000
_diffrn_orient_matrix_UB_13 0.0218764000
_diffrn_orient_matrix_UB_21 0.0447748000
_diffrn_orient_matrix_UB_22 0.0009726000
_diffrn_orient_matrix_UB_23 -0.0100562000
_diffrn_orient_matrix_UB_31 0.0007996000
_diffrn_orient_matrix_UB_32 0.0076807000
_diffrn_orient_matrix_UB_33 -0.1415943000
_diffrn_radiation_monochromator graphite
_diffrn_radiation_probe x-ray
_diffrn_radiation_type 'Mo K\a'
_diffrn_radiation_wavelength 0.71073
_diffrn_reflns_av_R_equivalents 0.0795
_diffrn_reflns_av_unetI/netI 0.0752
_diffrn_reflns_Laue_measured_fraction_full 0.999
_diffrn_reflns_Laue_measured_fraction_max 0.999
_diffrn_reflns_limit_h_max 15
_diffrn_reflns_limit_h_min -10
_diffrn_reflns_limit_k_max 14
_diffrn_reflns_limit_k_min -14
_diffrn_reflns_limit_l_max 4
_diffrn_reflns_limit_l_min -4
_diffrn_reflns_number 3740
_diffrn_reflns_point_group_measured_fraction_full 0.999
_diffrn_reflns_point_group_measured_fraction_max 0.999
_diffrn_reflns_theta_full 20.798
_diffrn_reflns_theta_max 20.798
_diffrn_reflns_theta_min 2.551
_diffrn_source 'fine-focus sealed X-ray tube'
_diffrn_source_type 'Rigaku (Mo) X-ray Source'
_exptl_absorpt_coefficient_mu 0.540
_exptl_absorpt_correction_T_max 0.970
_exptl_absorpt_correction_T_min 0.897
_exptl_absorpt_correction_type analytical
_exptl_absorpt_process_details
;
CrysAlisPro 1.171.43.125a (Rigaku Oxford Diffraction, 2024)
Analytical numeric absorption correction using a multifaceted crystal
model based on expressions derived by R.C. Clark & J.S. Reid.
(Clark, R. C. & Reid, J. S. (1995). Acta Cryst. A51, 887-897)
Empirical absorption correction using spherical harmonics,
implemented in SCALE3 ABSPACK scaling algorithm.
;
_exptl_crystal_colour 'clear colourless'
_exptl_crystal_density_diffrn 1.575
_exptl_crystal_description needle
_exptl_crystal_F_000 520
_exptl_crystal_size_max 0.43
_exptl_crystal_size_mid 0.08
_exptl_crystal_size_min 0.06
_refine_diff_density_max 0.558
_refine_diff_density_min -0.242
_refine_diff_density_rms 0.072
_refine_ls_extinction_method none
_refine_ls_goodness_of_fit_ref 1.042
_refine_ls_hydrogen_treatment constr
_refine_ls_matrix_type full
_refine_ls_number_parameters 97
_refine_ls_number_reflns 759
_refine_ls_number_restraints 0
_refine_ls_restrained_S_all 1.042
_refine_ls_R_factor_all 0.1262
_refine_ls_R_factor_gt 0.0782
_refine_ls_shift/su_max 0.000
_refine_ls_shift/su_mean 0.000
_refine_ls_structure_factor_coef Fsqd
_refine_ls_weighting_details 'w=1/[\s^2^(Fo^2^)+(0.1125P)^2^+0.3938P] where P=(Fo^2^+2Fc^2^)/3'
_refine_ls_weighting_scheme calc
_refine_ls_wR_factor_gt 0.1764
_refine_ls_wR_factor_ref 0.1991
_reflns_Friedel_coverage 0.000
_reflns_number_gt 491
_reflns_number_total 759
_reflns_threshold_expression 'I > 2\s(I)'
_cod_data_source_file d5dt01277e2.cif
_cod_data_source_block 4Cl
_cod_depositor_comments 'Adding full bibliography for 7718995--7718999.cif.'
_cod_original_cell_volume 1089.2(5)
_cod_database_code 7718997
_shelx_shelxl_version_number 2014/7
_chemical_oxdiff_formula Cl3PC18H9N3O7
_chemical_oxdiff_usercomment 'THF/ether; colorless needles'
_shelx_space_group_comment
;
The symmetry employed for this shelxl refinement is uniquely defined
by the following loop, which should always be used as a source of
symmetry information in preference to the above space-group names.
They are only intended as comments.
;
_cell_oxdiff_angle_alpha 90.20(3)
_cell_oxdiff_angle_beta 89.80(2)
_cell_oxdiff_angle_gamma 120.12(3)
_cell_oxdiff_length_a 15.977(3)
_cell_oxdiff_length_b 15.959(5)
_cell_oxdiff_length_c 4.9386(14)
_cell_oxdiff_measurement_reflns_used 1002
_cell_oxdiff_volume 1089.2(5)
_shelx_estimated_absorpt_t_max 0.968
_shelx_estimated_absorpt_t_min 0.801
_olex2_refinement_description
;
1. Fixed Uiso
 At 1.2 times of:
  All C(H) groups
2.a Aromatic/amide H refined with riding coordinates:
 C6(H6), C2(H2), C3(H3)
;
_olex2_submission_special_instructions 'No special instructions were received'
_oxdiff_exptl_absorpt_empirical_details
;
Empirical correction (ABSPACK) includes:
- Absorption correction using spherical harmonics
- Frame scaling
;
_oxdiff_exptl_absorpt_empirical_full_max 2.310
_oxdiff_exptl_absorpt_empirical_full_min 0.316

loop_
_space_group_symop_operation_xyz
'x, y, z'
'-y, x-y, z'
'-x+y, -x, z'
'-x, -y, -z'
'y, -x+y, -z'
'x-y, x, -z'

loop_
_atom_site_label
_atom_site_type_symbol
_atom_site_fract_x
_atom_site_fract_y
_atom_site_fract_z
_atom_site_U_iso_or_equiv
_atom_site_adp_type
_atom_site_occupancy
_atom_site_site_symmetry_order
_atom_site_calc_flag
_atom_site_refinement_flags_posn
_atom_site_refinement_flags_adp
_atom_site_refinement_flags_occupancy
_atom_site_disorder_assembly
_atom_site_disorder_group
P1 P 0.6667 0.3333 0.4634(7) 0.0459(12) Uani 1 3 d S T P . .
Cl1 Cl 0.23781(18) 0.1837(2) 0.8471(7) 0.1226(16) Uani 1 1 d . . . . .
O1 O 0.6667 0.3333 0.1655(16) 0.054(3) Uani 1 3 d S T P . .
C1 C 0.5480(5) 0.2943(5) 0.5943(14) 0.045(2) Uani 1 1 d . . . . .
O2 O 0.4723(6) 0.4169(6) 1.2195(14) 0.099(2) Uani 1 1 d . . . . .
C6 C 0.5267(6) 0.3456(5) 0.7807(14) 0.049(2) Uani 1 1 d . . . . .
H6 H 0.5764 0.4009 0.8609 0.059 Uiso 1 1 calc R U . . .
N2 N 0.4151(7) 0.3766(6) 1.0362(19) 0.078(3) Uani 1 1 d . . . . .
O3 O 0.3473(6) 0.3892(5) 0.9852(14) 0.113(3) Uani 1 1 d . . . . .
C2 C 0.4710(6) 0.2106(6) 0.4868(16) 0.061(2) Uani 1 1 d . . . . .
H2 H 0.4832 0.1753 0.3587 0.073 Uiso 1 1 calc R U . . .
C5 C 0.4324(7) 0.3153(7) 0.8475(17) 0.059(2) Uani 1 1 d . . . . .
C4 C 0.3570(6) 0.2298(8) 0.749(2) 0.069(3) Uani 1 1 d . . . . .
C3 C 0.3771(7) 0.1788(6) 0.5658(19) 0.073(3) Uani 1 1 d . . . . .
H3 H 0.3270 0.1220 0.4932 0.087 Uiso 1 1 calc R U . . .

loop_
_atom_site_aniso_label
_atom_site_aniso_U_11
_atom_site_aniso_U_22
_atom_site_aniso_U_33
_atom_site_aniso_U_23
_atom_site_aniso_U_13
_atom_site_aniso_U_12
P1 0.0422(16) 0.0422(16) 0.053(2) 0.000 0.000 0.0211(8)
Cl1 0.0555(18) 0.098(2) 0.218(4) 0.050(2) 0.0400(18) 0.0409(16)
O1 0.056(4) 0.056(4) 0.051(6) 0.000 0.000 0.0278(19)
C1 0.036(5) 0.045(5) 0.058(5) -0.005(4) -0.006(4) 0.023(5)
O2 0.136(7) 0.125(6) 0.080(5) -0.007(5) -0.004(5) 0.098(6)
C6 0.049(6) 0.055(6) 0.051(5) 0.005(4) 0.002(4) 0.032(5)
N2 0.076(7) 0.092(7) 0.093(7) 0.009(5) 0.012(5) 0.062(6)
O3 0.105(6) 0.129(6) 0.145(6) 0.002(5) 0.018(5) 0.090(6)
C2 0.052(6) 0.051(6) 0.082(6) -0.003(5) -0.003(5) 0.028(5)
C5 0.067(7) 0.057(6) 0.073(6) 0.017(5) 0.012(5) 0.045(6)
C4 0.051(7) 0.069(7) 0.101(7) 0.022(6) 0.019(5) 0.041(6)
C3 0.043(7) 0.051(6) 0.111(8) 0.001(6) -0.014(5) 0.014(5)

loop_
_atom_type_symbol
_atom_type_description
_atom_type_scat_dispersion_real
_atom_type_scat_dispersion_imag
_atom_type_scat_source
C C 0.0033 0.0016 'International Tables Vol C Tables 4.2.6.8 and 6.1.1.4'
H H 0.0000 0.0000 'International Tables Vol C Tables 4.2.6.8 and 6.1.1.4'
N N 0.0061 0.0033 'International Tables Vol C Tables 4.2.6.8 and 6.1.1.4'
O O 0.0106 0.0060 'International Tables Vol C Tables 4.2.6.8 and 6.1.1.4'
P P 0.1023 0.0942 'International Tables Vol C Tables 4.2.6.8 and 6.1.1.4'
Cl Cl 0.1484 0.1585 'International Tables Vol C Tables 4.2.6.8 and 6.1.1.4'

loop_
_exptl_crystal_face_index_h
_exptl_crystal_face_index_k
_exptl_crystal_face_index_l
_exptl_crystal_face_perp_dist
-1 3 0 0.0377
1 -3 0 0.0237
0 0 -1 0.2360
0 1 2 0.1868
1 0 0 0.0387
-1 0 0 0.0263
0 0 1 0.1914

loop_
_geom_angle_atom_site_label_1
_geom_angle_atom_site_label_2
_geom_angle_atom_site_label_3
_geom_angle
_geom_angle_site_symmetry_1
_geom_angle_site_symmetry_3
_geom_angle_publ_flag
O1 P1 C1 111.1(2) . 2_655 ?
O1 P1 C1 111.1(2) . 3_665 ?
O1 P1 C1 111.1(2) . . ?
C1 P1 C1 107.8(3) 2_655 3_665 ?
C1 P1 C1 107.8(3) 3_665 . ?
C1 P1 C1 107.8(3) 2_655 . ?
C6 C1 P1 124.3(6) . . ?
C6 C1 C2 117.5(7) . . ?
C2 C1 P1 118.0(6) . . ?
C1 C6 H6 119.9 . . ?
C5 C6 C1 120.1(8) . . ?
C5 C6 H6 119.9 . . ?
O2 N2 O3 123.9(8) . . ?
O2 N2 C5 118.8(8) . . ?
O3 N2 C5 117.1(9) . . ?
C1 C2 H2 119.3 . . ?
C3 C2 C1 121.5(8) . . ?
C3 C2 H2 119.3 . . ?
C6 C5 N2 117.0(9) . . ?
C6 C5 C4 121.7(8) . . ?
C4 C5 N2 121.3(9) . . ?
C5 C4 Cl1 123.5(8) . . ?
C3 C4 Cl1 118.0(9) . . ?
C3 C4 C5 118.5(8) . . ?
C2 C3 H3 119.8 . . ?
C4 C3 C2 120.5(8) . . ?
C4 C3 H3 119.8 . . ?

loop_
_geom_bond_atom_site_label_1
_geom_bond_atom_site_label_2
_geom_bond_distance
_geom_bond_site_symmetry_2
_geom_bond_publ_flag
P1 O1 1.470(8) . ?
P1 C1 1.793(7) 3_665 ?
P1 C1 1.793(7) . ?
P1 C1 1.793(7) 2_655 ?
Cl1 C4 1.732(9) . ?
C1 C6 1.382(9) . ?
C1 C2 1.391(10) . ?
O2 N2 1.216(9) . ?
C6 H6 0.9300 . ?
C6 C5 1.371(11) . ?
N2 O3 1.222(9) . ?
N2 C5 1.474(11) . ?
C2 H2 0.9300 . ?
C2 C3 1.378(11) . ?
C5 C4 1.380(11) . ?
C4 C3 1.357(11) . ?
C3 H3 0.9300 . ?

loop_
_geom_torsion_atom_site_label_1
_geom_torsion_atom_site_label_2
_geom_torsion_atom_site_label_3
_geom_torsion_atom_site_label_4
_geom_torsion
_geom_torsion_site_symmetry_1
_geom_torsion_site_symmetry_2
_geom_torsion_site_symmetry_3
_geom_torsion_site_symmetry_4
_geom_torsion_publ_flag
P1 C1 C6 C5 173.1(5) . . . . ?
P1 C1 C2 C3 -176.4(6) . . . . ?
Cl1 C4 C3 C2 -177.9(6) . . . . ?
O1 P1 C1 C6 -126.9(6) . . . . ?
O1 P1 C1 C2 48.1(6) . . . . ?
C1 P1 C1 C6 -4.9(8) 3_665 . . . ?
C1 P1 C1 C6 111.2(4) 2_655 . . . ?
C1 P1 C1 C2 170.1(5) 3_665 . . . ?
C1 P1 C1 C2 -73.9(8) 2_655 . . . ?
C1 C6 C5 N2 -176.7(6) . . . . ?
C1 C6 C5 C4 5.0(12) . . . . ?
C1 C2 C3 C4 1.1(12) . . . . ?
O2 N2 C5 C6 -36.5(11) . . . . ?
O2 N2 C5 C4 141.8(9) . . . . ?
C6 C1 C2 C3 -1.1(11) . . . . ?
C6 C5 C4 Cl1 174.9(6) . . . . ?
C6 C5 C4 C3 -4.9(13) . . . . ?
N2 C5 C4 Cl1 -3.3(12) . . . . ?
N2 C5 C4 C3 176.9(7) . . . . ?
O3 N2 C5 C6 138.2(8) . . . . ?
O3 N2 C5 C4 -43.5(11) . . . . ?
C2 C1 C6 C5 -1.9(10) . . . . ?
C5 C4 C3 C2 1.8(12) . . . . ?

loop_
_exptl_oxdiff_crystal_face_indexfrac_h
_exptl_oxdiff_crystal_face_indexfrac_k
_exptl_oxdiff_crystal_face_indexfrac_l
_exptl_oxdiff_crystal_face_x
_exptl_oxdiff_crystal_face_y
_exptl_oxdiff_crystal_face_z
-1.0124 2.9986 -0.0022 0.1269 -0.0424 0.0225
1.0124 -2.9986 0.0022 -0.1269 0.0424 -0.0225
-0.0018 0.0023 -1.0051 -0.0219 0.0100 0.1423
-0.0009 0.9959 2.0097 0.0945 -0.0193 -0.2769
0.9986 0.0029 0.0004 0.0252 0.0447 0.0008
-0.9986 -0.0029 -0.0004 -0.0252 -0.0447 -0.0008
0.0018 -0.0023 1.0051 0.0219 -0.0100 -0.1423
